data_4127746
loop_
_publ_author_name
'Wang, Yuwen'
'Karni, Miriam'
'Yao, Shenglai'
'Kaushansky, Alexander'
'Apeloig, Yitzhak'
'Driess, Matthias'

_publ_section_title
;
 Synthesis of an Isolable Bis(silylene)-Stabilized Silylone and Its
 Reactivity Toward Small Gaseous Molecules.
;
_journal_issue 32
_journal_name_full 'Journal of the American Chemical Society'
_journal_page_first 12916
_journal_page_last 12927
_journal_paper_doi 10.1021/jacs.9b06603
_journal_volume 141
_journal_year 2019
_chemical_formula_sum 'C65 H77 B N4 O Si3'
_chemical_formula_weight 1025.38
_space_group_crystal_system triclinic
_space_group_IT_number 2
_space_group_name_Hall '-P 1'
_space_group_name_H-M_alt 'P -1'
_symmetry_space_group_name_Hall '-P 1'
_symmetry_space_group_name_H-M 'P -1'
_atom_sites_solution_hydrogens geom
_audit_creation_method 'CrysAlisPro 1.171.38.46 (Rigaku OD, 2015)'
_cell_angle_alpha 87.583(3)
_cell_angle_beta 83.914(3)
_cell_angle_gamma 71.068(4)
_cell_formula_units_Z 2
_cell_length_a 12.7519(5)
_cell_length_b 13.0890(5)
_cell_length_c 18.6644(7)
_cell_measurement_reflns_used 8211
_cell_measurement_temperature 150(2)
_cell_measurement_theta_max 73.4700
_cell_measurement_theta_min 3.5390
_cell_volume 2930.0(2)
_computing_cell_refinement 'CrysAlisPro 1.171.38.46 (Rigaku OD, 2015)'
_computing_data_collection 'CrysAlisPro 1.171.38.46 (Rigaku OD, 2015)'
_computing_data_reduction 'CrysAlisPro 1.171.38.46 (Rigaku OD, 2015)'
_computing_structure_refinement 'SHELXL-2016/6 (Sheldrick, 2016)'
_diffrn_ambient_temperature 150(2)
_diffrn_measured_fraction_theta_full 0.998
_diffrn_measured_fraction_theta_max 0.998
_diffrn_measurement_device 'four-circle diffractometer'
_diffrn_measurement_device_type 'SuperNova, Single source at offset, Atlas'
_diffrn_radiation_monochromator mirror
_diffrn_radiation_type CuK\a
_diffrn_radiation_wavelength 1.54184
_diffrn_reflns_av_R_equivalents 0.0661
_diffrn_reflns_av_unetI/netI 0.0677
_diffrn_reflns_Laue_measured_fraction_full 0.998
_diffrn_reflns_Laue_measured_fraction_max 0.998
_diffrn_reflns_limit_h_max 15
_diffrn_reflns_limit_h_min -15
_diffrn_reflns_limit_k_max 15
_diffrn_reflns_limit_k_min -15
_diffrn_reflns_limit_l_max 22
_diffrn_reflns_limit_l_min -21
_diffrn_reflns_number 20114
_diffrn_reflns_point_group_measured_fraction_full 0.998
_diffrn_reflns_point_group_measured_fraction_max 0.998
_diffrn_reflns_theta_full 67.496
_diffrn_reflns_theta_max 67.496
_diffrn_reflns_theta_min 3.570
_exptl_absorpt_coefficient_mu 1.081
_exptl_absorpt_correction_T_max 1.00000
_exptl_absorpt_correction_T_min 0.31706
_exptl_absorpt_correction_type multi-scan
_exptl_absorpt_process_details
;
CrysAlisPro 1.171.38.46 (Rigaku Oxford Diffraction, 2015)
Empirical absorption correction using spherical harmonics,
 implemented in SCALE3 ABSPACK scaling algorithm.
;
_exptl_crystal_colour orange
_exptl_crystal_density_diffrn 1.162
_exptl_crystal_description rhomb
_exptl_crystal_F_000 1100
_exptl_crystal_size_max 0.390
_exptl_crystal_size_mid 0.240
_exptl_crystal_size_min 0.170
_refine_diff_density_max 0.874
_refine_diff_density_min -0.774
_refine_diff_density_rms 0.079
_refine_ls_extinction_method none
_refine_ls_goodness_of_fit_ref 1.035
_refine_ls_hydrogen_treatment constr
_refine_ls_matrix_type full
_refine_ls_number_parameters 681
_refine_ls_number_reflns 10541
_refine_ls_number_restraints 0
_refine_ls_restrained_S_all 1.035
_refine_ls_R_factor_all 0.0970
_refine_ls_R_factor_gt 0.0786
_refine_ls_shift/su_max 0.000
_refine_ls_shift/su_mean 0.000
_refine_ls_structure_factor_coef Fsqd
_refine_ls_weighting_details 'w=1/[\s^2^(Fo^2^)+(0.1406P)^2^+1.0993P] where P=(Fo^2^+2Fc^2^)/3'
_refine_ls_weighting_scheme calc
_refine_ls_wR_factor_gt 0.2082
_refine_ls_wR_factor_ref 0.2330
_reflns_Friedel_coverage 0.000
_reflns_number_gt 8009
_reflns_number_total 10541
_reflns_threshold_expression 'I > 2\s(I)'
_cod_data_source_file ja9b06603_si_002.cif
_cod_data_source_block Compound-9
_cod_database_code 4127746
_shelx_shelxl_version_number 2016/6
_shelx_space_group_comment
;
The symmetry employed for this shelxl refinement is uniquely defined
by the following loop, which should always be used as a source of
symmetry information in preference to the above space-group names.
They are only intended as comments.
;
_shelx_estimated_absorpt_t_min 0.678
_shelx_estimated_absorpt_t_max 0.838

loop_
_space_group_symop_operation_xyz
'x, y, z'
'-x, -y, -z'

loop_
_atom_site_label
_atom_site_type_symbol
_atom_site_fract_x
_atom_site_fract_y
_atom_site_fract_z
_atom_site_U_iso_or_equiv
_atom_site_adp_type
_atom_site_occupancy
_atom_site_site_symmetry_order
_atom_site_calc_flag
_atom_site_refinement_flags_posn
_atom_site_refinement_flags_adp
Si3 Si 0.56031(6) 0.10208(6) 0.30870(5) 0.0342(2) Uani 1 1 d . .
Si1 Si 0.61229(6) -0.07730(6) 0.27898(5) 0.0328(2) Uani 1 1 d . .
Si2 Si 0.37127(6) 0.18760(6) 0.30989(5) 0.0325(2) Uani 1 1 d . .
O1 O 0.40459(15) -0.02165(15) 0.37635(12) 0.0344(5) Uani 1 1 d . .
N1 N 0.7627(2) -0.14505(19) 0.27898(15) 0.0348(6) Uani 1 1 d . .
N3 N 0.3447(2) 0.32356(19) 0.34480(15) 0.0343(6) Uani 1 1 d . .
N2 N 0.6664(2) -0.1392(2) 0.19037(15) 0.0380(6) Uani 1 1 d . .
N4 N 0.3223(2) 0.28687(19) 0.23839(15) 0.0353(6) Uani 1 1 d . .
C3 C 0.2596(2) 0.1344(2) 0.35237(18) 0.0354(7) Uani 1 1 d . .
C14 C 0.5444(2) -0.1718(2) 0.32665(18) 0.0356(7) Uani 1 1 d . .
C13 C 0.4413(2) -0.1310(2) 0.36690(18) 0.0332(7) Uani 1 1 d . .
C1 C 0.6212(2) 0.1800(2) 0.2357(2) 0.0394(7) Uani 1 1 d . .
H1A H 0.587521 0.179157 0.190429 0.047 Uiso 1 1 calc R U
H1B H 0.601176 0.256124 0.250675 0.047 Uiso 1 1 calc R U
C7 C 0.2178(2) -0.0243(2) 0.40873(18) 0.0340(7) Uani 1 1 d . .
C4 C 0.1451(2) 0.1919(2) 0.3579(2) 0.0424(8) Uani 1 1 d . .
H4 H 0.119624 0.264369 0.340868 0.051 Uiso 1 1 calc R U
C12 C 0.3772(2) -0.1938(2) 0.39586(18) 0.0360(7) Uani 1 1 d . .
C9 C 0.2646(2) -0.1389(2) 0.43834(19) 0.0375(7) Uani 1 1 d . .
C17 C 0.4253(3) -0.3050(3) 0.3868(2) 0.0434(8) Uani 1 1 d . .
H17 H 0.385134 -0.351316 0.406113 0.052 Uiso 1 1 calc R U
C8 C 0.2908(2) 0.0296(2) 0.37965(17) 0.0329(6) Uani 1 1 d . .
C54 C 0.7507(2) 0.2807(3) 0.11849(19) 0.0398(7) Uani 1 1 d . .
C6 C 0.1046(2) 0.0369(3) 0.4123(2) 0.0413(8) Uani 1 1 d . .
H6 H 0.050708 0.004841 0.431851 0.050 Uiso 1 1 calc R U
C27 C 0.3168(3) 0.4785(2) 0.25557(19) 0.0383(7) Uani 1 1 d . .
C48 C 0.8235(2) 0.2980(2) 0.2478(2) 0.0405(8) Uani 1 1 d . .
C22 C 0.3246(2) 0.3669(2) 0.27935(18) 0.0345(7) Uani 1 1 d . .
C42 C 0.8740(3) -0.2299(3) 0.16363(19) 0.0414(8) Uani 1 1 d . .
C37 C 0.7714(2) -0.1736(2) 0.21041(19) 0.0371(7) Uani 1 1 d . .
C2 C 0.7494(2) 0.1318(2) 0.2215(2) 0.0405(8) Uani 1 1 d . .
H2A H 0.767072 0.069819 0.188668 0.049 Uiso 1 1 calc R U
H2B H 0.779533 0.103325 0.267729 0.049 Uiso 1 1 calc R U
C33 C 0.8453(2) -0.1745(2) 0.3330(2) 0.0409(8) Uani 1 1 d . .
C18 C 0.3609(3) 0.3691(3) 0.41253(19) 0.0416(8) Uani 1 1 d . .
C5 C 0.0693(2) 0.1432(3) 0.3879(2) 0.0434(8) Uani 1 1 d . .
H5 H -0.007994 0.182924 0.392024 0.052 Uiso 1 1 calc R U
C32 C 0.2153(3) 0.5611(3) 0.2581(2) 0.0495(9) Uani 1 1 d . .
H32 H 0.148761 0.547393 0.276565 0.059 Uiso 1 1 calc R U
C53 C 0.7710(3) 0.3046(3) 0.3184(2) 0.0459(8) Uani 1 1 d . .
H53 H 0.725950 0.260164 0.331538 0.055 Uiso 1 1 calc R U
C60 C 0.9433(2) 0.1382(3) 0.1612(2) 0.0418(8) Uani 1 1 d . .
C15 C 0.5890(3) -0.2837(2) 0.3197(2) 0.0399(7) Uani 1 1 d . .
H15 H 0.659972 -0.314789 0.293787 0.048 Uiso 1 1 calc R U
C43 C 0.9435(3) -0.1721(3) 0.1352(2) 0.0479(8) Uani 1 1 d . .
H43 H 0.926412 -0.098002 0.146330 0.057 Uiso 1 1 calc R U
C23 C 0.2961(3) 0.2867(3) 0.16261(19) 0.0410(7) Uani 1 1 d . .
C11 C 0.1840(3) -0.2026(3) 0.4326(2) 0.0471(9) Uani 1 1 d . .
H11A H 0.171523 -0.206169 0.381982 0.071 Uiso 1 1 calc R U
H11B H 0.112938 -0.166419 0.460588 0.071 Uiso 1 1 calc R U
H11C H 0.216024 -0.275903 0.451545 0.071 Uiso 1 1 calc R U
C61 C 1.0140(3) 0.0831(3) 0.2131(2) 0.0451(8) Uani 1 1 d . .
H61 H 0.987447 0.095239 0.262483 0.054 Uiso 1 1 calc R U
C38 C 0.6215(3) -0.1324(3) 0.1200(2) 0.0458(8) Uani 1 1 d . .
C28 C 0.4129(3) 0.5000(3) 0.2280(2) 0.0471(8) Uani 1 1 d . .
H28 H 0.482713 0.444018 0.226001 0.056 Uiso 1 1 calc R U
C49 C 0.8896(3) 0.3647(3) 0.2335(2) 0.0480(8) Uani 1 1 d . .
H49 H 0.927322 0.363486 0.186660 0.058 Uiso 1 1 calc R U
C59 C 0.7104(3) 0.3937(3) 0.1124(2) 0.0473(8) Uani 1 1 d . .
H59 H 0.721919 0.436002 0.149063 0.057 Uiso 1 1 calc R U
C55 C 0.7269(3) 0.2257(3) 0.0637(2) 0.0474(8) Uani 1 1 d . .
H55 H 0.750964 0.149043 0.065731 0.057 Uiso 1 1 calc R U
C40 C 0.4963(3) -0.1109(4) 0.1382(3) 0.0609(11) Uani 1 1 d . .
H40A H 0.484143 -0.171796 0.166226 0.091 Uiso 1 1 calc R U
H40B H 0.460199 -0.102445 0.093555 0.091 Uiso 1 1 calc R U
H40C H 0.464471 -0.044678 0.166567 0.091 Uiso 1 1 calc R U
C16 C 0.5301(3) -0.3502(3) 0.3504(2) 0.0455(8) Uani 1 1 d . .
H16 H 0.561745 -0.426386 0.346369 0.055 Uiso 1 1 calc R U
C47 C 0.8996(3) -0.3388(3) 0.1483(2) 0.0525(9) Uani 1 1 d . .
H47 H 0.853079 -0.378336 0.168969 0.063 Uiso 1 1 calc R U
B1 B 0.8156(3) 0.2152(3) 0.1865(2) 0.0393(8) Uani 1 1 d . .
C58 C 0.6538(3) 0.4460(3) 0.0543(2) 0.0565(10) Uani 1 1 d . .
H58 H 0.629733 0.522634 0.051438 0.068 Uiso 1 1 calc R U
C65 C 0.9897(3) 0.1167(3) 0.0902(2) 0.0569(10) Uani 1 1 d . .
H65 H 0.947199 0.152746 0.052364 0.068 Uiso 1 1 calc R U
C50 C 0.9024(3) 0.4321(3) 0.2843(2) 0.0542(10) Uani 1 1 d . .
H50 H 0.949087 0.475190 0.272000 0.065 Uiso 1 1 calc R U
C51 C 0.8480(3) 0.4376(3) 0.3530(2) 0.0555(10) Uani 1 1 d . .
H51 H 0.855823 0.484685 0.387936 0.067 Uiso 1 1 calc R U
C35 C 0.7789(3) -0.1437(4) 0.4055(2) 0.0638(11) Uani 1 1 d . .
H35A H 0.737841 -0.066136 0.405837 0.096 Uiso 1 1 calc R U
H35B H 0.829705 -0.160852 0.443463 0.096 Uiso 1 1 calc R U
H35C H 0.726250 -0.184288 0.414248 0.096 Uiso 1 1 calc R U
C56 C 0.6693(3) 0.2773(3) 0.0054(2) 0.0538(9) Uani 1 1 d . .
H56 H 0.655596 0.236007 -0.030993 0.065 Uiso 1 1 calc R U
C52 C 0.7821(3) 0.3730(3) 0.3695(2) 0.0527(9) Uani 1 1 d . .
H52 H 0.744038 0.375404 0.416332 0.063 Uiso 1 1 calc R U
C34 C 0.9264(3) -0.1112(3) 0.3202(3) 0.0590(11) Uani 1 1 d . .
H34A H 0.966330 -0.127065 0.272052 0.088 Uiso 1 1 calc R U
H34B H 0.979917 -0.131870 0.356505 0.088 Uiso 1 1 calc R U
H34C H 0.885405 -0.033704 0.323802 0.088 Uiso 1 1 calc R U
C44 C 1.0385(3) -0.2248(4) 0.0900(2) 0.0612(11) Uani 1 1 d . .
H44 H 1.086824 -0.186356 0.070638 0.073 Uiso 1 1 calc R U
C10 C 0.2840(3) -0.1330(3) 0.5170(2) 0.0483(8) Uani 1 1 d . .
H10A H 0.315772 -0.206249 0.536150 0.072 Uiso 1 1 calc R U
H10B H 0.212964 -0.096515 0.544957 0.072 Uiso 1 1 calc R U
H10C H 0.335722 -0.092460 0.520590 0.072 Uiso 1 1 calc R U
C62 C 1.1199(3) 0.0123(3) 0.1962(3) 0.0548(10) Uani 1 1 d . .
H62 H 1.163953 -0.022787 0.233627 0.066 Uiso 1 1 calc R U
C45 C 1.0629(3) -0.3311(4) 0.0733(2) 0.0673(12) Uani 1 1 d . .
H45 H 1.127186 -0.365636 0.041676 0.081 Uiso 1 1 calc R U
C21 C 0.4706(3) 0.3929(3) 0.4051(2) 0.0509(9) Uani 1 1 d . .
H21A H 0.531793 0.326675 0.391758 0.076 Uiso 1 1 calc R U
H21B H 0.481959 0.419082 0.451163 0.076 Uiso 1 1 calc R U
H21C H 0.468679 0.448104 0.367750 0.076 Uiso 1 1 calc R U
C46 C 0.9941(4) -0.3891(3) 0.1023(3) 0.0662(12) Uani 1 1 d . .
H46 H 1.011646 -0.463151 0.090723 0.079 Uiso 1 1 calc R U
C19 C 0.2628(3) 0.4710(3) 0.4324(2) 0.0593(10) Uani 1 1 d . .
H19A H 0.260286 0.526165 0.394862 0.089 Uiso 1 1 calc R U
H19B H 0.272079 0.498407 0.478552 0.089 Uiso 1 1 calc R U
H19C H 0.193171 0.453644 0.436487 0.089 Uiso 1 1 calc R U
C31 C 0.2113(4) 0.6637(3) 0.2336(2) 0.0622(11) Uani 1 1 d . .
H31 H 0.141761 0.720012 0.235149 0.075 Uiso 1 1 calc R U
C20 C 0.3647(4) 0.2822(3) 0.4704(2) 0.0596(10) Uani 1 1 d . .
H20A H 0.293744 0.267286 0.475747 0.089 Uiso 1 1 calc R U
H20B H 0.377372 0.307587 0.516384 0.089 Uiso 1 1 calc R U
H20C H 0.425402 0.216010 0.456295 0.089 Uiso 1 1 calc R U
C29 C 0.4077(4) 0.6028(3) 0.2034(2) 0.0569(10) Uani 1 1 d . .
H29 H 0.473588 0.616969 0.183985 0.068 Uiso 1 1 calc R U
C30 C 0.3063(4) 0.6846(3) 0.2073(2) 0.0616(11) Uani 1 1 d . .
H30 H 0.302854 0.755534 0.191578 0.074 Uiso 1 1 calc R U
C63 C 1.1617(3) -0.0076(3) 0.1254(3) 0.0631(11) Uani 1 1 d . .
H63 H 1.234511 -0.056090 0.113173 0.076 Uiso 1 1 calc R U
C57 C 0.6325(3) 0.3886(3) 0.0014(2) 0.0569(10) Uani 1 1 d . .
H57 H 0.592922 0.424783 -0.037600 0.068 Uiso 1 1 calc R U
C64 C 1.0958(3) 0.0443(4) 0.0726(3) 0.0693(12) Uani 1 1 d . .
H64 H 1.123065 0.030645 0.023411 0.083 Uiso 1 1 calc R U
C36 C 0.9073(4) -0.2950(3) 0.3323(3) 0.0669(12) Uani 1 1 d . .
H36A H 0.853620 -0.334621 0.335740 0.100 Uiso 1 1 calc R U
H36B H 0.952155 -0.314306 0.373324 0.100 Uiso 1 1 calc R U
H36C H 0.956186 -0.313821 0.287323 0.100 Uiso 1 1 calc R U
C41 C 0.6674(5) -0.2383(4) 0.0795(3) 0.095(2) Uani 1 1 d . .
H41A H 0.745438 -0.250165 0.061671 0.142 Uiso 1 1 calc R U
H41B H 0.623898 -0.235397 0.038777 0.142 Uiso 1 1 calc R U
H41C H 0.662299 -0.297711 0.111991 0.142 Uiso 1 1 calc R U
C26 C 0.3374(4) 0.1697(3) 0.1404(3) 0.0687(12) Uani 1 1 d . .
H26A H 0.418692 0.141672 0.140167 0.103 Uiso 1 1 calc R U
H26B H 0.316735 0.163705 0.092088 0.103 Uiso 1 1 calc R U
H26C H 0.303729 0.127718 0.174682 0.103 Uiso 1 1 calc R U
C39 C 0.6446(4) -0.0402(4) 0.0768(3) 0.0773(15) Uani 1 1 d . .
H39A H 0.610339 0.027261 0.103605 0.116 Uiso 1 1 calc R U
H39B H 0.613133 -0.033603 0.030491 0.116 Uiso 1 1 calc R U
H39C H 0.725219 -0.054420 0.068331 0.116 Uiso 1 1 calc R U
C25 C 0.3529(6) 0.3507(5) 0.1120(3) 0.0875(17) Uani 1 1 d . .
H25A H 0.329105 0.425819 0.128068 0.131 Uiso 1 1 calc R U
H25B H 0.332468 0.348443 0.063126 0.131 Uiso 1 1 calc R U
H25C H 0.433879 0.319190 0.112275 0.131 Uiso 1 1 calc R U
C24 C 0.1717(4) 0.3305(5) 0.1611(3) 0.100(2) Uani 1 1 d . .
H24A H 0.135927 0.295158 0.198831 0.151 Uiso 1 1 calc R U
H24B H 0.152137 0.316337 0.113934 0.151 Uiso 1 1 calc R U
H24C H 0.146022 0.408538 0.169391 0.151 Uiso 1 1 calc R U

loop_
_atom_site_aniso_label
_atom_site_aniso_U_11
_atom_site_aniso_U_22
_atom_site_aniso_U_33
_atom_site_aniso_U_23
_atom_site_aniso_U_13
_atom_site_aniso_U_12
Si3 0.0165(4) 0.0278(4) 0.0548(5) 0.0088(3) -0.0055(3) -0.0028(3)
Si1 0.0156(4) 0.0283(4) 0.0505(5) 0.0073(3) -0.0048(3) -0.0020(3)
Si2 0.0169(4) 0.0263(4) 0.0504(5) 0.0090(3) -0.0050(3) -0.0021(3)
O1 0.0125(9) 0.0283(10) 0.0579(14) 0.0096(9) -0.0030(9) -0.0016(7)
N1 0.0199(12) 0.0314(12) 0.0499(16) 0.0087(11) -0.0079(11) -0.0035(9)
N3 0.0222(12) 0.0280(12) 0.0481(15) 0.0064(11) -0.0040(11) -0.0025(9)
N2 0.0184(12) 0.0408(14) 0.0487(16) 0.0045(11) -0.0034(11) -0.0019(10)
N4 0.0217(12) 0.0299(12) 0.0503(15) 0.0078(11) -0.0053(11) -0.0031(9)
C3 0.0216(14) 0.0279(14) 0.0517(19) 0.0087(12) -0.0049(13) -0.0016(11)
C14 0.0208(13) 0.0308(14) 0.0532(19) 0.0087(13) -0.0100(13) -0.0045(11)
C13 0.0206(13) 0.0268(13) 0.0502(18) 0.0090(12) -0.0093(13) -0.0043(11)
C1 0.0194(14) 0.0307(14) 0.065(2) 0.0111(14) -0.0044(14) -0.0052(11)
C7 0.0166(13) 0.0321(15) 0.0489(18) 0.0061(13) -0.0019(12) -0.0031(11)
C4 0.0210(14) 0.0325(15) 0.065(2) 0.0110(14) -0.0067(14) 0.0026(12)
C12 0.0219(14) 0.0313(14) 0.0528(19) 0.0105(13) -0.0106(13) -0.0053(11)
C9 0.0220(14) 0.0348(15) 0.0543(19) 0.0126(13) -0.0081(14) -0.0077(12)
C17 0.0299(16) 0.0336(16) 0.067(2) 0.0106(15) -0.0066(16) -0.0111(13)
C8 0.0130(12) 0.0311(14) 0.0487(18) 0.0055(12) -0.0037(12) 0.0004(11)
C54 0.0166(13) 0.0428(17) 0.055(2) 0.0116(15) 0.0011(14) -0.0054(12)
C6 0.0163(14) 0.0432(17) 0.059(2) 0.0090(15) 0.0003(14) -0.0045(12)
C27 0.0300(16) 0.0280(14) 0.0522(19) 0.0057(13) -0.0071(14) -0.0029(12)
C48 0.0228(14) 0.0351(15) 0.059(2) 0.0141(14) -0.0106(14) -0.0031(12)
C22 0.0176(13) 0.0305(14) 0.0507(19) 0.0089(13) -0.0033(13) -0.0025(11)
C42 0.0219(14) 0.0382(16) 0.053(2) 0.0097(14) -0.0025(14) 0.0034(12)
C37 0.0206(14) 0.0274(14) 0.059(2) 0.0118(13) -0.0071(14) -0.0031(11)
C2 0.0192(14) 0.0336(15) 0.063(2) 0.0118(14) -0.0055(14) -0.0021(11)
C33 0.0219(14) 0.0356(16) 0.063(2) 0.0132(14) -0.0148(15) -0.0037(12)
C18 0.0353(17) 0.0348(16) 0.053(2) 0.0048(14) -0.0088(15) -0.0076(13)
C5 0.0165(14) 0.0420(17) 0.065(2) 0.0083(15) -0.0041(14) -0.0012(12)
C32 0.0348(18) 0.0351(17) 0.067(2) 0.0079(15) -0.0052(17) 0.0037(14)
C53 0.0290(16) 0.0412(17) 0.063(2) 0.0108(16) -0.0043(16) -0.0062(13)
C60 0.0200(14) 0.0379(16) 0.067(2) 0.0120(15) -0.0078(15) -0.0086(12)
C15 0.0216(14) 0.0339(15) 0.059(2) 0.0021(14) -0.0012(14) -0.0027(12)
C43 0.0257(16) 0.0494(19) 0.061(2) 0.0122(16) -0.0028(15) -0.0044(14)
C23 0.0292(16) 0.0403(16) 0.0502(19) 0.0094(14) -0.0106(14) -0.0059(13)
C11 0.0253(15) 0.0376(16) 0.078(3) 0.0097(16) -0.0035(16) -0.0106(13)
C61 0.0251(15) 0.0468(18) 0.061(2) 0.0070(16) -0.0084(15) -0.0078(13)
C38 0.0325(17) 0.0464(18) 0.054(2) 0.0033(15) -0.0116(16) -0.0049(14)
C28 0.0364(18) 0.0387(17) 0.067(2) 0.0136(16) -0.0127(17) -0.0127(14)
C49 0.0352(17) 0.0433(18) 0.066(2) 0.0116(16) -0.0060(17) -0.0148(14)
C59 0.0324(17) 0.0408(17) 0.062(2) 0.0120(16) -0.0067(16) -0.0042(14)
C55 0.0285(16) 0.0476(19) 0.062(2) 0.0128(16) -0.0058(16) -0.0082(14)
C40 0.040(2) 0.067(2) 0.077(3) 0.007(2) -0.022(2) -0.0153(18)
C16 0.0336(17) 0.0283(15) 0.071(2) 0.0040(15) -0.0038(16) -0.0059(13)
C47 0.0373(18) 0.0416(18) 0.064(2) 0.0063(16) 0.0014(17) 0.0046(14)
B1 0.0228(16) 0.0334(17) 0.059(2) 0.0132(16) -0.0085(16) -0.0054(13)
C58 0.043(2) 0.0455(19) 0.069(3) 0.0187(18) -0.0120(19) 0.0023(16)
C65 0.0276(17) 0.068(2) 0.063(2) 0.0125(19) 0.0010(17) -0.0020(16)
C50 0.042(2) 0.0416(18) 0.080(3) 0.0102(18) -0.014(2) -0.0146(15)
C51 0.050(2) 0.0394(18) 0.074(3) 0.0055(17) -0.014(2) -0.0089(16)
C35 0.040(2) 0.081(3) 0.062(3) 0.012(2) -0.0214(19) -0.0045(19)
C56 0.0332(18) 0.069(2) 0.056(2) 0.0047(18) -0.0076(17) -0.0117(17)
C52 0.043(2) 0.0471(19) 0.062(2) 0.0051(17) -0.0037(18) -0.0068(16)
C34 0.0347(19) 0.061(2) 0.086(3) 0.023(2) -0.026(2) -0.0193(17)
C44 0.0293(18) 0.081(3) 0.062(2) 0.016(2) 0.0010(17) -0.0067(18)
C10 0.0341(17) 0.0479(19) 0.055(2) 0.0139(16) -0.0067(16) -0.0034(14)
C62 0.0254(16) 0.0481(19) 0.086(3) 0.0111(19) -0.0129(18) -0.0044(14)
C45 0.0310(19) 0.083(3) 0.065(3) 0.006(2) 0.0058(18) 0.0085(19)
C21 0.0401(19) 0.0480(19) 0.068(2) 0.0094(17) -0.0179(18) -0.0160(15)
C46 0.047(2) 0.052(2) 0.077(3) -0.004(2) -0.007(2) 0.0163(18)
C19 0.045(2) 0.052(2) 0.069(3) -0.0088(19) -0.004(2) 0.0001(17)
C31 0.059(3) 0.0350(18) 0.077(3) 0.0117(18) -0.016(2) 0.0076(17)
C20 0.075(3) 0.056(2) 0.053(2) 0.0133(18) -0.013(2) -0.028(2)
C29 0.060(2) 0.046(2) 0.069(3) 0.0209(18) -0.013(2) -0.0238(18)
C30 0.077(3) 0.0320(17) 0.072(3) 0.0151(17) -0.018(2) -0.0110(18)
C63 0.0237(17) 0.062(2) 0.091(3) 0.002(2) 0.0059(19) -0.0004(16)
C57 0.0313(17) 0.063(2) 0.066(3) 0.0182(19) -0.0117(17) -0.0006(16)
C64 0.036(2) 0.084(3) 0.070(3) 0.003(2) 0.008(2) -0.001(2)
C36 0.057(2) 0.0391(19) 0.100(3) 0.017(2) -0.042(2) -0.0001(17)
C41 0.092(4) 0.081(3) 0.085(4) -0.026(3) -0.041(3) 0.021(3)
C26 0.074(3) 0.055(2) 0.076(3) 0.006(2) -0.025(2) -0.014(2)
C39 0.058(3) 0.104(4) 0.076(3) 0.043(3) -0.028(2) -0.034(3)
C25 0.129(5) 0.095(4) 0.062(3) 0.013(3) -0.013(3) -0.068(4)
C24 0.054(3) 0.124(5) 0.091(4) -0.020(3) -0.040(3) 0.029(3)

loop_
_atom_type_symbol
_atom_type_description
_atom_type_scat_dispersion_real
_atom_type_scat_dispersion_imag
_atom_type_scat_source
C C 0.0181 0.0091 'International Tables Vol C Tables 4.2.6.8 and 6.1.1.4'
H H 0.0000 0.0000 'International Tables Vol C Tables 4.2.6.8 and 6.1.1.4'
B B 0.0090 0.0039 'International Tables Vol C Tables 4.2.6.8 and 6.1.1.4'
N N 0.0311 0.0180 'International Tables Vol C Tables 4.2.6.8 and 6.1.1.4'
O O 0.0492 0.0322 'International Tables Vol C Tables 4.2.6.8 and 6.1.1.4'
Si Si 0.2541 0.3302 'International Tables Vol C Tables 4.2.6.8 and 6.1.1.4'

loop_
_geom_angle_atom_site_label_1
_geom_angle_atom_site_label_2
_geom_angle_atom_site_label_3
_geom_angle
C1 Si3 Si1 110.29(11)
C1 Si3 Si2 102.96(9)
Si1 Si3 Si2 112.75(4)
N1 Si1 N2 71.57(12)
N1 Si1 C14 105.85(12)
N2 Si1 C14 104.18(14)
N1 Si1 C37 35.44(12)
N2 Si1 C37 36.18(11)
C14 Si1 C37 109.97(12)
N1 Si1 Si3 112.45(9)
N2 Si1 Si3 128.06(9)
C14 Si1 Si3 122.03(11)
C37 Si1 Si3 126.59(8)
N4 Si2 N3 71.08(12)
N4 Si2 C3 112.28(12)
N3 Si2 C3 108.20(13)
N4 Si2 C22 35.58(12)
N3 Si2 C22 35.80(12)
C3 Si2 C22 118.71(12)
N4 Si2 Si3 117.73(9)
N3 Si2 Si3 106.13(8)
C3 Si2 Si3 125.96(9)
C22 Si2 Si3 113.68(8)
C13 O1 C8 116.9(2)
C37 N1 C33 131.0(3)
C37 N1 Si1 91.58(18)
C33 N1 Si1 136.8(2)
C22 N3 C18 132.2(3)
C22 N3 Si2 90.9(2)
C18 N3 Si2 135.8(2)
C37 N2 C38 132.8(3)
C37 N2 Si1 90.7(2)
C38 N2 Si1 135.0(2)
C22 N4 C23 131.1(3)
C22 N4 Si2 91.17(19)
C23 N4 Si2 137.6(2)
C8 C3 C4 116.8(3)
C8 C3 Si2 118.3(2)
C4 C3 Si2 124.9(2)
C13 C14 C15 117.2(3)
C13 C14 Si1 120.2(2)
C15 C14 Si1 122.5(2)
O1 C13 C12 120.6(3)
O1 C13 C14 115.0(2)
C12 C13 C14 124.3(3)
C2 C1 Si3 112.6(2)
C8 C7 C6 115.2(3)
C8 C7 C9 119.5(2)
C6 C7 C9 125.2(3)
C5 C4 C3 120.1(3)
C13 C12 C17 115.9(3)
C13 C12 C9 119.2(3)
C17 C12 C9 124.8(3)
C10 C9 C7 108.9(3)
C10 C9 C12 108.3(2)
C7 C9 C12 108.1(2)
C10 C9 C11 109.6(3)
C7 C9 C11 110.9(2)
C12 C9 C11 110.9(3)
C16 C17 C12 121.9(3)
O1 C8 C3 114.6(2)
O1 C8 C7 120.0(2)
C3 C8 C7 125.4(3)
C55 C54 C59 114.9(3)
C55 C54 B1 120.9(3)
C59 C54 B1 124.2(3)
C5 C6 C7 121.6(3)
C28 C27 C32 119.2(3)
C28 C27 C22 119.0(3)
C32 C27 C22 121.7(3)
C49 C48 C53 114.8(3)
C49 C48 B1 120.9(3)
C53 C48 B1 124.2(3)
N4 C22 N3 106.0(3)
N4 C22 C27 126.9(3)
N3 C22 C27 127.0(3)
N4 C22 Si2 53.25(15)
N3 C22 Si2 53.28(15)
C27 C22 Si2 169.4(2)
C47 C42 C43 120.7(3)
C47 C42 C37 120.1(3)
C43 C42 C37 119.2(3)
N1 C37 N2 106.1(3)
N1 C37 C42 128.1(3)
N2 C37 C42 125.9(3)
N1 C37 Si1 52.98(15)
N2 C37 Si1 53.16(17)
C42 C37 Si1 176.6(2)
C1 C2 B1 116.4(2)
N1 C33 C35 106.0(3)
N1 C33 C34 111.0(3)
C35 C33 C34 108.9(3)
N1 C33 C36 110.9(3)
C35 C33 C36 109.4(3)
C34 C33 C36 110.6(3)
N3 C18 C21 110.5(3)
N3 C18 C20 106.1(3)
C21 C18 C20 109.2(3)
N3 C18 C19 110.0(3)
C21 C18 C19 111.1(3)
C20 C18 C19 109.8(3)
C4 C5 C6 120.9(3)
C31 C32 C27 119.8(4)
C52 C53 C48 122.8(3)
C65 C60 C61 114.2(3)
C65 C60 B1 125.6(3)
C61 C60 B1 120.1(3)
C16 C15 C14 120.4(3)
C42 C43 C44 118.9(4)
N4 C23 C24 108.6(3)
N4 C23 C26 105.7(3)
C24 C23 C26 109.4(4)
N4 C23 C25 112.8(3)
C24 C23 C25 110.6(4)
C26 C23 C25 109.6(4)
C62 C61 C60 123.7(4)
N2 C38 C39 108.9(3)
N2 C38 C41 112.2(3)
C39 C38 C41 112.0(4)
N2 C38 C40 104.9(3)
C39 C38 C40 111.4(3)
C41 C38 C40 107.2(4)
C29 C28 C27 120.3(3)
C50 C49 C48 122.9(4)
C58 C59 C54 122.2(4)
C54 C55 C56 123.5(3)
C17 C16 C15 120.0(3)
C42 C47 C46 119.2(4)
C48 B1 C60 107.4(3)
C48 B1 C54 111.7(3)
C60 B1 C54 112.5(3)
C48 B1 C2 110.8(3)
C60 B1 C2 105.7(2)
C54 B1 C2 108.6(2)
C57 C58 C59 121.0(4)
C64 C65 C60 122.5(4)
C49 C50 C51 120.6(3)
C52 C51 C50 118.3(4)
C57 C56 C55 119.5(4)
C51 C52 C53 120.5(4)
C45 C44 C43 120.8(4)
C63 C62 C61 120.0(4)
C44 C45 C46 120.3(4)
C47 C46 C45 120.1(4)
C30 C31 C32 120.6(4)
C30 C29 C28 119.8(4)
C31 C30 C29 120.1(3)
C64 C63 C62 118.5(4)
C58 C57 C56 119.0(3)
C63 C64 C65 121.0(4)

loop_
_geom_bond_atom_site_label_1
_geom_bond_atom_site_label_2
_geom_bond_distance
Si3 C1 1.915(3)
Si3 Si1 2.2982(11)
Si3 Si2 2.3031(10)
Si1 N1 1.834(2)
Si1 N2 1.837(3)
Si1 C14 1.873(3)
Si1 C37 2.296(3)
Si2 N4 1.834(3)
Si2 N3 1.835(3)
Si2 C3 1.871(3)
Si2 C22 2.288(3)
O1 C13 1.367(3)
O1 C8 1.383(3)
N1 C37 1.332(4)
N1 C33 1.484(4)
N3 C22 1.339(4)
N3 C18 1.482(4)
N2 C37 1.355(4)
N2 C38 1.475(4)
N4 C22 1.332(4)
N4 C23 1.487(4)
C3 C8 1.389(4)
C3 C4 1.404(4)
C14 C13 1.395(4)
C14 C15 1.396(4)
C13 C12 1.393(4)
C1 C2 1.547(4)
C7 C8 1.395(4)
C7 C6 1.401(4)
C7 C9 1.527(4)
C4 C5 1.382(5)
C12 C17 1.394(4)
C12 C9 1.531(4)
C9 C10 1.524(5)
C9 C11 1.533(4)
C17 C16 1.389(5)
C54 C55 1.389(5)
C54 C59 1.403(5)
C54 B1 1.644(5)
C6 C5 1.389(5)
C27 C28 1.387(5)
C27 C32 1.389(4)
C27 C22 1.485(4)
C48 C49 1.397(4)
C48 C53 1.406(5)
C48 B1 1.642(6)
C42 C47 1.390(5)
C42 C43 1.393(5)
C42 C37 1.484(5)
C2 B1 1.659(5)
C33 C35 1.514(6)
C33 C34 1.517(5)
C33 C36 1.518(5)
C18 C21 1.520(5)
C18 C20 1.528(5)
C18 C19 1.530(5)
C32 C31 1.387(5)
C53 C52 1.384(5)
C60 C65 1.394(6)
C60 C61 1.405(5)
C60 B1 1.643(5)
C15 C16 1.392(5)
C43 C44 1.395(5)
C23 C24 1.505(5)
C23 C26 1.509(5)
C23 C25 1.516(6)
C61 C62 1.379(5)
C38 C39 1.514(6)
C38 C41 1.518(6)
C38 C40 1.532(5)
C28 C29 1.386(5)
C49 C50 1.379(6)
C59 C58 1.397(5)
C55 C56 1.401(5)
C47 C46 1.392(6)
C58 C57 1.365(6)
C65 C64 1.391(5)
C50 C51 1.386(6)
C51 C52 1.378(5)
C56 C57 1.379(6)
C44 C45 1.366(7)
C62 C63 1.375(6)
C45 C46 1.392(7)
C31 C30 1.364(6)
C29 C30 1.383(6)
C63 C64 1.373(6)
